data_7019062
loop_
_publ_author_name
'Cappillino, Patrick J.'
'Miecznikowski, John R.'
'Tyler, Laurie A.'
'Tarves, Paul C.'
'McNally, Joshua S.'
'Lo, Wayne'
'Kasibhatla, Bala Sundari T.'
'Krzyaniak, Matthew D.'
'McCracken, John'
'Wang, Feng'
'Armstrong, William H.'
'Caradonna, John P.'

_publ_section_title
;
 Studies of iron(II) and iron(III) complexes with fac-N2O, cis-N2O2 and
 N2O3 donor ligands: models for the 2-His 1-carboxylate motif of non-heme
 iron monooxygenases.
;
_journal_issue 18
_journal_name_full 'Dalton transactions (Cambridge, England : 2003)'
_journal_page_first 5662
_journal_page_last 5677
_journal_paper_doi 10.1039/c2dt11096b
_journal_volume 41
_journal_year 2012
_chemical_formula_moiety 'C20 H40 Fe3 N4 O19'
_chemical_formula_sum 'C20 H40 Fe3 N4 O19'
_chemical_formula_weight 808.08
_chemical_name_systematic ?
_space_group_IT_number 15
_symmetry_cell_setting monoclinic
_symmetry_space_group_name_Hall '-C 2yc'
_symmetry_space_group_name_H-M 'C 1 2/c 1'
_atom_sites_solution_hydrogens geom
_atom_sites_solution_primary direct
_atom_sites_solution_secondary difmap
_audit_creation_method SHELXL-97
_cell_angle_alpha 90.00
_cell_angle_beta 102.109(2)
_cell_angle_gamma 90.00
_cell_formula_units_Z 4
_cell_length_a 19.726(3)
_cell_length_b 11.2284(17)
_cell_length_c 14.423(2)
_cell_measurement_reflns_used 2766
_cell_measurement_temperature 100(2)
_cell_measurement_theta_max 25.00
_cell_measurement_theta_min 2.10
_cell_volume 3123.5(8)
_computing_cell_refinement 'SMART (Bruker, 2003)'
_computing_data_collection 'SMART (Bruker, 2003)'
_computing_data_reduction 'SAINTPLUS (Bruker, 2003)'
_computing_structure_refinement 'SHELXL-97 (Sheldrick, 2008)'
_computing_structure_solution 'SHELXS-97 (Sheldrick, 2008)'
_diffrn_ambient_temperature 100(2)
_diffrn_measured_fraction_theta_full 0.999
_diffrn_measured_fraction_theta_max 0.999
_diffrn_measurement_device_type Area
_diffrn_measurement_method \w/2\q
_diffrn_radiation_monochromator graphite
_diffrn_radiation_source 'fine-focus sealed tube'
_diffrn_radiation_type MoK\a
_diffrn_radiation_wavelength 0.71073
_diffrn_reflns_av_R_equivalents 0.0514
_diffrn_reflns_av_sigmaI/netI 0.0371
_diffrn_reflns_limit_h_max 23
_diffrn_reflns_limit_h_min -23
_diffrn_reflns_limit_k_max 13
_diffrn_reflns_limit_k_min -13
_diffrn_reflns_limit_l_max 17
_diffrn_reflns_limit_l_min -17
_diffrn_reflns_number 14847
_diffrn_reflns_theta_full 25.00
_diffrn_reflns_theta_max 25.00
_diffrn_reflns_theta_min 2.11
_exptl_absorpt_coefficient_mu 1.463
_exptl_absorpt_correction_T_max 1
_exptl_absorpt_correction_T_min 0.786468
_exptl_absorpt_correction_type multi-scan
_exptl_absorpt_process_details 'SADABS (Siemens, 1996)'
_exptl_crystal_colour red
_exptl_crystal_density_diffrn 1.721
_exptl_crystal_density_meas ?
_exptl_crystal_density_method 'not measured'
_exptl_crystal_description plate
_exptl_crystal_F_000 1676
_exptl_crystal_size_max .08
_exptl_crystal_size_mid .05
_exptl_crystal_size_min .05
_refine_diff_density_max 0.801
_refine_diff_density_min -2.183
_refine_diff_density_rms 0.164
_refine_ls_extinction_method none
_refine_ls_goodness_of_fit_ref 1.057
_refine_ls_hydrogen_treatment constr
_refine_ls_matrix_type full
_refine_ls_number_parameters 214
_refine_ls_number_reflns 2763
_refine_ls_number_restraints 0
_refine_ls_restrained_S_all 1.057
_refine_ls_R_factor_all 0.0698
_refine_ls_R_factor_gt 0.0590
_refine_ls_shift/su_max 0.000
_refine_ls_shift/su_mean 0.000
_refine_ls_structure_factor_coef Fsqd
_refine_ls_weighting_details 'calc w=1/[\s^2^(Fo^2^)+(0.0795P)^2^+49.3856P] where P=(Fo^2^+2Fc^2^)/3'
_refine_ls_weighting_scheme calc
_refine_ls_wR_factor_gt 0.1632
_refine_ls_wR_factor_ref 0.1710
_reflns_number_gt 2335
_reflns_number_total 2763
_reflns_threshold_expression >2sigma(I)
_cod_data_source_file c2dt11096b.txt
_cod_data_source_block 1c
_cod_depositor_comments
;
The following automatic conversions were performed:

'_symmetry_cell_setting' value 'Monoclinic' changed to 'monoclinic'
according to /home/saulius/struct/CIF-dictionaries/cif_core.dic
dictionary named 'cif_core.dic' version 2.4.1 from 2010-06-29.

Automatic conversion script
Id: cif_fix_values 1715 2011-07-08 13:25:40Z adriana 

The following automatic conversions were performed:

'_exptl_crystal_density_meas' value 'not measured' was changed to '?'
- the value is perceived as not measured.

Automatic conversion script
Id: cif_fix_values 3008 2015-01-20 13:52:24Z robertas 
;
_cod_original_cell_volume 3123.6(8)
_cod_original_sg_symbol_H-M C2/c
_cod_database_code 7019062

loop_
_symmetry_equiv_pos_as_xyz
'x, y, z'
'-x, y, -z+1/2'
'x+1/2, y+1/2, z'
'-x+1/2, y+1/2, -z+1/2'
'-x, -y, -z'
'x, -y, z-1/2'
'-x+1/2, -y+1/2, -z'
'x+1/2, -y+1/2, z-1/2'

loop_
_atom_site_label
_atom_site_type_symbol
_atom_site_fract_x
_atom_site_fract_y
_atom_site_fract_z
_atom_site_U_iso_or_equiv
_atom_site_adp_type
_atom_site_occupancy
_atom_site_symmetry_multiplicity
_atom_site_calc_flag
_atom_site_refinement_flags
C1 C 0.2661(3) 0.0139(5) 0.1563(4) 0.0195(12) Uani 1 1 d .
H1A H 0.2177 0.0232 0.1260 0.023 Uiso 1 1 calc R
H1B H 0.2700 -0.0526 0.2001 0.023 Uiso 1 1 calc R
C2 C 0.3082(3) -0.0114(5) 0.0821(4) 0.0188(12) Uani 1 1 d .
H2A H 0.2929 -0.0861 0.0509 0.023 Uiso 1 1 calc R
H2B H 0.2999 0.0510 0.0346 0.023 Uiso 1 1 calc R
C3 C 0.4010(3) -0.1357(5) 0.1715(4) 0.0213(12) Uani 1 1 d .
H3A H 0.4477 -0.1583 0.1673 0.026 Uiso 1 1 calc R
H3B H 0.3695 -0.1960 0.1391 0.026 Uiso 1 1 calc R
C4 C 0.3959(3) -0.1315(5) 0.2754(4) 0.0203(12) Uani 1 1 d .
C5 C 0.2682(3) 0.2314(5) 0.1511(4) 0.0242(13) Uani 1 1 d .
H5A H 0.2481 0.2870 0.1892 0.029 Uiso 1 1 calc R
H5B H 0.2322 0.2090 0.0972 0.029 Uiso 1 1 calc R
C6 C 0.3258(3) 0.2939(5) 0.1152(4) 0.0216(13) Uani 1 1 d .
C7 C 0.2759(3) 0.1350(5) 0.3021(4) 0.0208(12) Uani 1 1 d .
H7A H 0.2764 0.0571 0.3312 0.025 Uiso 1 1 calc R
H7B H 0.2299 0.1686 0.2967 0.025 Uiso 1 1 calc R
C8 C 0.3294(3) 0.2156(5) 0.3650(4) 0.0167(11) Uani 1 1 d .
C9 C 0.4245(3) -0.0047(6) 0.0485(4) 0.0248(13) Uani 1 1 d .
H9A H 0.4132 -0.0679 0.0031 0.037 Uiso 1 1 calc R
H9B H 0.4731 -0.0076 0.0768 0.037 Uiso 1 1 calc R
H9C H 0.4137 0.0705 0.0172 0.037 Uiso 1 1 calc R
C10 C 0.5815(4) 0.5038(6) 0.2236(5) 0.0334(15) Uani 1 1 d .
H10A H 0.5591 0.4282 0.2254 0.050 Uiso 1 1 calc R
H10B H 0.5777 0.5494 0.2786 0.050 Uiso 1 1 calc R
H10C H 0.6295 0.4915 0.2230 0.050 Uiso 1 1 calc R
Fe1 Fe 0.40852(4) 0.11601(6) 0.23507(5) 0.0098(2) Uani 1 1 d .
Fe2 Fe 0.5000 0.5000 0.0000 0.0337(4) Uani 1 2 d S
N1 N 0.2912(2) 0.1232(4) 0.2087(3) 0.0186(10) Uani 1 1 d .
N2 N 0.3836(2) -0.0186(4) 0.1232(3) 0.0185(10) Uani 1 1 d .
O1 O 0.3112(2) 0.3861(4) 0.0696(3) 0.0315(11) Uani 1 1 d .
O2 O 0.38599(18) 0.2473(3) 0.1361(3) 0.0188(8) Uani 1 1 d .
O3 O 0.3143(2) 0.2692(4) 0.4318(3) 0.0227(9) Uani 1 1 d .
O4 O 0.38924(19) 0.2185(3) 0.3424(3) 0.0172(8) Uani 1 1 d .
O5 O 0.3995(2) -0.0297(3) 0.3129(3) 0.0198(9) Uani 1 1 d .
O6 O 0.3885(2) -0.2256(4) 0.3177(3) 0.0310(10) Uani 1 1 d .
O7 O 0.5000 0.1306(5) 0.2500 0.0163(11) Uani 1 2 d S
O8 O 0.5489(3) 0.5672(4) 0.1399(3) 0.0369(12) Uani 1 1 d .
O9 O 0.3988(2) 0.5524(4) 0.0232(3) 0.0312(11) Uani 1 1 d .
H9 H 0.3761 0.4927 0.0291 0.047 Uiso 1 1 calc R
O10 O 0.4928(2) 0.3246(4) 0.0556(3) 0.0257(9) Uani 1 1 d .
H10 H 0.4730 0.3277 0.1001 0.039 Uiso 1 1 calc R

loop_
_atom_site_aniso_label
_atom_site_aniso_U_11
_atom_site_aniso_U_22
_atom_site_aniso_U_33
_atom_site_aniso_U_23
_atom_site_aniso_U_13
_atom_site_aniso_U_12
C1 0.009(2) 0.024(3) 0.023(3) -0.002(2) -0.001(2) -0.005(2)
C2 0.011(3) 0.027(3) 0.016(3) -0.003(2) -0.003(2) -0.004(2)
C3 0.022(3) 0.016(3) 0.027(3) -0.003(2) 0.007(2) 0.000(2)
C4 0.013(3) 0.018(3) 0.027(3) 0.004(2) -0.004(2) 0.000(2)
C5 0.017(3) 0.023(3) 0.031(3) 0.011(3) 0.000(2) 0.003(2)
C6 0.020(3) 0.022(3) 0.018(3) 0.003(2) -0.006(2) -0.005(2)
C7 0.016(3) 0.024(3) 0.023(3) -0.002(2) 0.005(2) -0.001(2)
C8 0.019(3) 0.008(2) 0.020(3) 0.005(2) -0.002(2) 0.003(2)
C9 0.020(3) 0.039(4) 0.015(3) -0.009(3) 0.003(2) -0.006(3)
C10 0.035(4) 0.032(4) 0.035(4) 0.000(3) 0.011(3) 0.000(3)
Fe1 0.0080(4) 0.0099(4) 0.0097(4) 0.0011(3) -0.0021(3) -0.0005(3)
Fe2 0.0325(8) 0.0301(8) 0.0348(8) 0.0061(6) -0.0010(6) -0.0048(6)
N1 0.012(2) 0.020(2) 0.022(2) 0.001(2) 0.0012(19) -0.0027(18)
N2 0.015(2) 0.026(3) 0.014(2) -0.003(2) 0.0023(18) -0.0034(19)
O1 0.022(2) 0.025(2) 0.041(3) 0.021(2) -0.0054(19) -0.0036(18)
O2 0.0130(19) 0.0178(19) 0.022(2) 0.0083(16) -0.0052(15) -0.0016(15)
O3 0.027(2) 0.021(2) 0.022(2) -0.0063(17) 0.0096(17) 0.0037(17)
O4 0.0157(19) 0.0172(19) 0.0188(19) -0.0048(16) 0.0042(15) -0.0024(15)
O5 0.020(2) 0.020(2) 0.0165(19) 0.0042(16) -0.0028(16) -0.0018(16)
O6 0.036(3) 0.018(2) 0.037(3) 0.0112(19) 0.002(2) 0.0007(19)
O7 0.007(2) 0.022(3) 0.018(3) 0.000 -0.003(2) 0.000
O8 0.053(3) 0.025(2) 0.029(2) 0.003(2) 0.001(2) -0.008(2)
O9 0.029(2) 0.025(2) 0.036(3) 0.012(2) -0.002(2) -0.0106(19)
O10 0.020(2) 0.028(2) 0.029(2) 0.0072(19) 0.0030(18) -0.0016(18)

loop_
_atom_type_symbol
_atom_type_description
_atom_type_scat_dispersion_real
_atom_type_scat_dispersion_imag
_atom_type_scat_source
C C 0.0033 0.0016 'International Tables Vol C Tables 4.2.6.8 and 6.1.1.4'
H H 0.0000 0.0000 'International Tables Vol C Tables 4.2.6.8 and 6.1.1.4'
N N 0.0061 0.0033 'International Tables Vol C Tables 4.2.6.8 and 6.1.1.4'
O O 0.0106 0.0060 'International Tables Vol C Tables 4.2.6.8 and 6.1.1.4'
Na Na 0.0362 0.0249 'International Tables Vol C Tables 4.2.6.8 and 6.1.1.4'
Fe Fe 0.3463 0.8444 'International Tables Vol C Tables 4.2.6.8 and 6.1.1.4'
Cl Cl 0.1484 0.1585 'International Tables Vol C Tables 4.2.6.8 and 6.1.1.4'

loop_
_geom_angle_atom_site_label_1
_geom_angle_atom_site_label_2
_geom_angle_atom_site_label_3
_geom_angle
_geom_angle_site_symmetry_1
_geom_angle_site_symmetry_3
N1 C1 C2 110.2(4) . .
N2 C2 C1 112.4(4) . .
N2 C3 C4 112.1(4) . .
O6 C4 O5 124.2(6) . .
O6 C4 C3 119.6(5) . .
O5 C4 C3 116.1(5) . .
N1 C5 C6 113.9(5) . .
O1 C6 O2 125.2(6) . .
O1 C6 C5 117.6(5) . .
O2 C6 C5 117.2(5) . .
N1 C7 C8 110.7(5) . .
O3 C8 O4 124.9(5) . .
O3 C8 C7 120.4(5) . .
O4 C8 C7 114.7(5) . .
O7 Fe1 O5 102.29(18) . .
O7 Fe1 O4 101.73(15) . .
O5 Fe1 O4 89.02(16) . .
O7 Fe1 O2 94.88(16) . .
O5 Fe1 O2 161.45(15) . .
O4 Fe1 O2 94.37(16) . .
O7 Fe1 N2 102.56(17) . .
O5 Fe1 N2 79.48(17) . .
O4 Fe1 N2 154.83(16) . .
O2 Fe1 N2 90.06(17) . .
O7 Fe1 N1 172.3(2) . .
O5 Fe1 N1 85.18(16) . .
O4 Fe1 N1 76.08(16) . .
O2 Fe1 N1 77.99(16) . .
N2 Fe1 N1 80.66(17) . .
O10 Fe2 O10 180.0(2) . 5_665
O10 Fe2 O9 93.19(16) . .
O10 Fe2 O9 86.81(16) 5_665 .
O10 Fe2 O9 86.81(16) . 5_665
O10 Fe2 O9 93.19(16) 5_665 5_665
O9 Fe2 O9 180.0(2) . 5_665
O10 Fe2 O8 88.67(17) . 5_665
O10 Fe2 O8 91.33(17) 5_665 5_665
O9 Fe2 O8 89.65(18) . 5_665
O9 Fe2 O8 90.35(18) 5_665 5_665
O10 Fe2 O8 91.33(17) . .
O10 Fe2 O8 88.67(17) 5_665 .
O9 Fe2 O8 90.34(18) . .
O9 Fe2 O8 89.66(18) 5_665 .
O8 Fe2 O8 179.998(1) 5_665 .
C7 N1 C1 116.3(4) . .
C7 N1 C5 110.2(5) . .
C1 N1 C5 111.3(4) . .
C7 N1 Fe1 104.6(3) . .
C1 N1 Fe1 106.1(3) . .
C5 N1 Fe1 107.6(3) . .
C2 N2 C9 110.9(4) . .
C2 N2 C3 110.3(4) . .
C9 N2 C3 109.0(5) . .
C2 N2 Fe1 107.9(3) . .
C9 N2 Fe1 113.0(3) . .
C3 N2 Fe1 105.7(3) . .
C6 O2 Fe1 121.3(4) . .
C8 O4 Fe1 120.4(3) . .
C4 O5 Fe1 120.1(4) . .
Fe1 O7 Fe1 169.5(3) 2_655 .
C10 O8 Fe2 129.9(4) . .

loop_
_geom_bond_atom_site_label_1
_geom_bond_atom_site_label_2
_geom_bond_distance
_geom_bond_site_symmetry_2
C1 N1 1.470(7) .
C1 C2 1.513(8) .
C2 N2 1.484(7) .
C3 N2 1.494(7) .
C3 C4 1.523(8) .
C4 O6 1.243(7) .
C4 O5 1.260(7) .
C5 N1 1.489(7) .
C5 C6 1.517(8) .
C6 O1 1.228(7) .
C6 O2 1.274(7) .
C7 N1 1.447(7) .
C7 C8 1.533(8) .
C8 O3 1.224(7) .
C8 O4 1.290(7) .
C9 N2 1.484(7) .
C10 O8 1.433(8) .
Fe1 O7 1.7795(9) .
Fe1 O5 2.013(4) .
Fe1 O4 2.028(4) .
Fe1 O2 2.035(4) .
Fe1 N2 2.190(5) .
Fe1 N1 2.267(5) .
Fe2 O10 2.143(4) .
Fe2 O10 2.143(4) 5_665
Fe2 O9 2.174(5) .
Fe2 O9 2.174(5) 5_665
Fe2 O8 2.180(5) 5_665
Fe2 O8 2.180(5) .
O7 Fe1 1.7795(9) 2_655
